data_7031469
loop_
_publ_author_name
'Bhattacharyya, Arunasis'
'Gadly, Trilochan'
'Pathak, Priyanath'
'Ghosh, Sunil K.'
'Mohapatra, Manoj'
'Ghanty, Tapan K.'
'Mohapatra, Prasanta K.'

_publ_section_title
;
 Complexation of trivalent americium and lanthanides with terdentate 'N'
 donor ligands: the role of rigidity in the ligand structure.
;
_journal_issue 32
_journal_name_full 'Dalton transactions (Cambridge, England : 2003)'
_journal_page_first 12422
_journal_page_last 12429
_journal_paper_doi 10.1039/c4dt01342e
_journal_volume 43
_journal_year 2014
_chemical_formula_sum 'C17 H17 La N8 O11'
_chemical_formula_weight 648.30
_chemical_name_systematic
;
 ?
;
_space_group_IT_number 2
_symmetry_cell_setting triclinic
_symmetry_space_group_name_Hall '-P 1'
_symmetry_space_group_name_H-M 'P -1'
_atom_sites_solution_hydrogens geom
_atom_sites_solution_primary direct
_atom_sites_solution_secondary difmap
_audit_creation_method SHELXL-97
_cell_angle_alpha 97.264(3)
_cell_angle_beta 92.617(3)
_cell_angle_gamma 115.428(4)
_cell_formula_units_Z 2
_cell_length_a 9.5804(4)
_cell_length_b 9.7438(4)
_cell_length_c 13.7155(5)
_cell_measurement_reflns_used 6416
_cell_measurement_temperature 150(2)
_cell_measurement_theta_max 71.9767
_cell_measurement_theta_min 3.2660
_cell_volume 1139.86(9)
_computing_cell_refinement 'CrysAlis RED, Oxford Diffraction Ltd.,'
_computing_data_collection 'CrysAlis CCD, Oxford Diffraction Ltd.,'
_computing_data_reduction 'CrysAlis RED, Oxford Diffraction Ltd.,'
_computing_molecular_graphics Ortep3
_computing_publication_material Shelx97
_computing_structure_refinement 'SHELXL-97 (Sheldrick, 1997)'
_computing_structure_solution 'SHELXS-97 (Sheldrick, 1997)'
_diffrn_ambient_temperature 150(2)
_diffrn_detector_area_resol_mean 15.9948
_diffrn_measured_fraction_theta_full 0.978
_diffrn_measured_fraction_theta_max 0.978
_diffrn_measurement_device_type 'OXFORD DIFFRACTION SUPER NOVA'
_diffrn_measurement_method \w/q-scan
_diffrn_radiation_monochromator graphite
_diffrn_radiation_source 'Micro-Focus (Cu) X-ray Source'
_diffrn_radiation_type CuK\a
_diffrn_radiation_wavelength 1.5418
_diffrn_reflns_av_R_equivalents 0.0159
_diffrn_reflns_av_sigmaI/netI 0.0180
_diffrn_reflns_limit_h_max 11
_diffrn_reflns_limit_h_min -11
_diffrn_reflns_limit_k_max 11
_diffrn_reflns_limit_k_min -8
_diffrn_reflns_limit_l_max 15
_diffrn_reflns_limit_l_min -16
_diffrn_reflns_number 7607
_diffrn_reflns_theta_full 72.12
_diffrn_reflns_theta_max 72.12
_diffrn_reflns_theta_min 3.27
_exptl_absorpt_coefficient_mu 15.189
_exptl_absorpt_correction_T_max 0.2428
_exptl_absorpt_correction_T_min 0.1101
_exptl_absorpt_correction_type multi-scan
_exptl_absorpt_process_details
;
CrysAlis RED, Oxford Diffraction Ltd.,
Version 1.171.31.7 (release 18-10-2006 CrysAlis171 .NET)
(compiled Oct 18 2006,16:28:17)
Empirical absorption correction using spherical harmonics,
 implemented in SCALE3 ABSPACK scaling algorithm.
;
_exptl_crystal_colour yellow
_exptl_crystal_density_diffrn 1.889
_exptl_crystal_density_method 'not measured'
_exptl_crystal_description block
_exptl_crystal_F_000 640
_exptl_crystal_size_max 0.26
_exptl_crystal_size_mid 0.18
_exptl_crystal_size_min 0.13
_refine_diff_density_max 1.046
_refine_diff_density_min -1.185
_refine_diff_density_rms 0.088
_refine_ls_extinction_method none
_refine_ls_goodness_of_fit_ref 1.053
_refine_ls_hydrogen_treatment riding
_refine_ls_matrix_type full
_refine_ls_number_parameters 352
_refine_ls_number_reflns 4385
_refine_ls_number_restraints 5
_refine_ls_restrained_S_all 1.053
_refine_ls_R_factor_all 0.0228
_refine_ls_R_factor_gt 0.0226
_refine_ls_shift/su_max 0.001
_refine_ls_shift/su_mean 0.000
_refine_ls_structure_factor_coef Fsqd
_refine_ls_weighting_details 'calc w=1/[\s^2^(Fo^2^)+(0.0452P)^2^+0.6921P] where P=(Fo^2^+2Fc^2^)/3'
_refine_ls_weighting_scheme calc
_refine_ls_wR_factor_gt 0.0613
_refine_ls_wR_factor_ref 0.0614
_reflns_number_gt 4369
_reflns_number_total 4385
_reflns_threshold_expression >2sigma(I)
_cod_data_source_file c4dt01342e2.cif
_cod_data_source_block 1
_cod_depositor_comments
;
The following automatic conversions were performed:

'_symmetry_cell_setting' value 'Triclinic' changed to 'triclinic'
according to
/usr/data/users/saulius/crontab/automatic-downloads/rss-feeds/RSC/lib/dictionaries/cif_core.dic
dictionary named 'cif_core.dic' version 2.4.2 from 2011-04-26.

Automatic conversion script
Id: cif_fix_values 2281 2013-09-26 08:29:07Z andrius 

 Adding full bibliography for 7031469.cif.
;
_cod_original_cell_volume 1139.86(8)
_cod_original_formula_sum 'C6.80 H6.80 La0.40 N3.20 O4.40'
_cod_database_code 7031469

loop_
_symmetry_equiv_pos_as_xyz
'x, y, z'
'-x, -y, -z'

loop_
_atom_site_label
_atom_site_type_symbol
_atom_site_fract_x
_atom_site_fract_y
_atom_site_fract_z
_atom_site_U_iso_or_equiv
_atom_site_adp_type
_atom_site_occupancy
_atom_site_symmetry_multiplicity
_atom_site_calc_flag
_atom_site_refinement_flags
La1 La 0.714648(13) 0.347615(13) 0.154776(8) 0.01386(6) Uani 1 1 d .
O1 O 0.7650(2) 0.5205(3) 0.02461(15) 0.0300(4) Uani 1 1 d D
O2 O 0.7614(2) 0.1631(2) 0.02748(14) 0.0236(4) Uani 1 1 d D
O3 O 0.4596(2) 0.2248(2) 0.25023(14) 0.0222(4) Uani 1 1 d .
O4 O 0.4041(3) 0.0213(2) 0.31976(17) 0.0362(5) Uani 1 1 d .
O5 O 0.5806(2) 0.0836(2) 0.21831(14) 0.0219(4) Uani 1 1 d .
O6 O 0.4555(2) 0.3657(2) 0.06993(16) 0.0281(4) Uani 1 1 d .
O7 O 0.2649(2) 0.1730(3) -0.02253(17) 0.0364(5) Uani 1 1 d .
O8 O 0.4659(2) 0.1480(2) 0.03518(14) 0.0264(4) Uani 1 1 d .
O9 O 1.0047(2) 0.4527(2) 0.10082(13) 0.0218(4) Uani 1 1 d .
O10 O 1.2084(3) 0.6334(4) 0.19091(18) 0.0553(8) Uani 1 1 d .
O11 O 0.9772(2) 0.5847(2) 0.23090(14) 0.0276(4) Uani 1 1 d .
N1 N 0.8969(2) 0.2320(2) 0.24227(15) 0.0178(4) Uani 1 1 d .
N2 N 0.9528(2) 0.1503(2) 0.18294(15) 0.0194(4) Uani 1 1 d .
N3 N 0.9305(2) 0.1179(2) 0.37899(16) 0.0190(4) Uani 1 1 d .
N4 N 0.7745(2) 0.3914(2) 0.35554(15) 0.0156(4) Uani 1 1 d .
N5 N 0.6637(2) 0.5663(2) 0.26444(16) 0.0189(4) Uani 1 1 d .
N6 N 0.4786(2) 0.1077(2) 0.26390(16) 0.0199(4) Uani 1 1 d .
N7 N 0.3920(3) 0.2281(3) 0.02639(16) 0.0219(4) Uani 1 1 d .
N8 N 1.0681(3) 0.5604(3) 0.17476(16) 0.0258(5) Uani 1 1 d .
C1 C 0.9970(3) 0.0544(3) 0.21968(18) 0.0190(5) Uani 1 1 d .
C2 C 0.9839(3) 0.0363(3) 0.32088(18) 0.0179(5) Uani 1 1 d .
C3 C 0.8887(3) 0.2137(3) 0.33627(18) 0.0172(5) Uani 1 1 d .
C4 C 0.8301(3) 0.3079(3) 0.40013(17) 0.0169(5) Uani 1 1 d .
C5 C 0.8387(3) 0.3104(3) 0.50330(19) 0.0233(5) Uani 1 1 d .
H5 H 0.8753 0.2468 0.5323 0.028 Uiso 1 1 calc R
C6 C 0.7932(3) 0.4061(3) 0.56096(18) 0.0245(5) Uani 1 1 d .
H6 H 0.7964 0.4080 0.6305 0.029 Uiso 1 1 calc R
C7 C 0.7417(3) 0.5014(3) 0.51708(18) 0.0206(5) Uani 1 1 d .
C8 C 0.6991(3) 0.6089(3) 0.57384(19) 0.0250(6) Uani 1 1 d .
H8 H 0.7041 0.6160 0.6437 0.030 Uiso 1 1 calc R
C9 C 0.6521(3) 0.6997(3) 0.5296(2) 0.0255(6) Uani 1 1 d .
H9 H 0.6268 0.7715 0.5690 0.031 Uiso 1 1 calc R
C10 C 0.6396(3) 0.6902(3) 0.4236(2) 0.0218(5) Uani 1 1 d .
C11 C 0.5884(3) 0.7815(3) 0.3754(2) 0.0272(6) Uani 1 1 d .
H11 H 0.5629 0.8549 0.4127 0.033 Uiso 1 1 calc R
C12 C 0.5754(3) 0.7644(3) 0.2742(2) 0.0285(6) Uani 1 1 d .
H12 H 0.5407 0.8253 0.2403 0.034 Uiso 1 1 calc R
C13 C 0.6144(3) 0.6551(3) 0.2218(2) 0.0247(5) Uani 1 1 d .
H13 H 0.6051 0.6437 0.1516 0.030 Uiso 1 1 calc R
C14 C 0.6772(3) 0.5826(3) 0.36517(18) 0.0180(5) Uani 1 1 d .
C15 C 0.7322(3) 0.4885(3) 0.41267(18) 0.0172(5) Uani 1 1 d .
C16 C 1.0584(3) -0.0339(3) 0.1515(2) 0.0257(5) Uani 1 1 d .
H16A H 1.0688 0.0030 0.0877 0.038 Uiso 1 1 calc R
H16B H 0.9862 -0.1437 0.1415 0.038 Uiso 1 1 calc R
H16C H 1.1603 -0.0187 0.1806 0.038 Uiso 1 1 calc R
C17 C 1.0302(3) -0.0736(3) 0.3630(2) 0.0239(5) Uani 1 1 d .
H17A H 1.0015 -0.0803 0.4305 0.036 Uiso 1 1 calc R
H17B H 1.1430 -0.0373 0.3642 0.036 Uiso 1 1 calc R
H17C H 0.9768 -0.1755 0.3220 0.036 Uiso 1 1 calc R
H222 H 0.844(3) 0.539(4) -0.010(2) 0.036(9) Uiso 1 1 d D
H444 H 0.685(3) 0.071(3) 0.005(3) 0.044(11) Uiso 1 1 d D
H333 H 0.839(4) 0.144(5) 0.051(3) 0.063(14) Uiso 1 1 d D
H111 H 0.701(4) 0.550(5) -0.005(3) 0.051(12) Uiso 1 1 d D

loop_
_atom_site_aniso_label
_atom_site_aniso_U_11
_atom_site_aniso_U_22
_atom_site_aniso_U_33
_atom_site_aniso_U_23
_atom_site_aniso_U_13
_atom_site_aniso_U_12
La1 0.01812(9) 0.01592(9) 0.01081(8) 0.00088(5) 0.00441(5) 0.01060(6)
O1 0.0380(11) 0.0449(12) 0.0270(10) 0.0185(9) 0.0191(9) 0.0318(10)
O2 0.0284(10) 0.0276(10) 0.0191(9) -0.0035(7) 0.0016(7) 0.0184(8)
O3 0.0248(9) 0.0220(9) 0.0238(9) 0.0021(7) 0.0050(7) 0.0142(7)
O4 0.0405(12) 0.0316(11) 0.0422(12) 0.0163(9) 0.0245(10) 0.0166(9)
O5 0.0224(8) 0.0215(9) 0.0259(9) 0.0036(7) 0.0080(7) 0.0132(7)
O6 0.0313(10) 0.0230(10) 0.0349(11) 0.0058(8) 0.0059(8) 0.0161(8)
O7 0.0302(10) 0.0413(12) 0.0386(12) 0.0078(10) -0.0087(9) 0.0175(9)
O8 0.0291(10) 0.0293(10) 0.0253(10) -0.0039(8) -0.0033(8) 0.0199(8)
O9 0.0238(9) 0.0273(9) 0.0153(8) 0.0028(7) 0.0064(7) 0.0120(7)
O10 0.0217(11) 0.0832(19) 0.0337(13) -0.0059(12) 0.0049(9) 0.0016(12)
O11 0.0293(10) 0.0262(10) 0.0222(10) -0.0014(8) 0.0092(8) 0.0083(8)
N1 0.0215(10) 0.0214(10) 0.0141(9) 0.0017(8) 0.0047(8) 0.0128(8)
N2 0.0213(10) 0.0259(11) 0.0160(10) 0.0019(8) 0.0044(8) 0.0152(9)
N3 0.0197(10) 0.0207(10) 0.0173(10) 0.0026(8) 0.0025(8) 0.0096(8)
N4 0.0152(9) 0.0166(9) 0.0140(9) -0.0003(7) 0.0049(7) 0.0063(8)
N5 0.0215(10) 0.0188(10) 0.0186(10) 0.0031(8) 0.0067(8) 0.0106(8)
N6 0.0199(10) 0.0185(10) 0.0192(10) 0.0010(8) 0.0053(8) 0.0067(8)
N7 0.0232(10) 0.0271(11) 0.0194(10) 0.0061(9) 0.0037(8) 0.0142(9)
N8 0.0211(11) 0.0339(12) 0.0179(11) 0.0050(9) 0.0047(8) 0.0074(9)
C1 0.0172(11) 0.0221(12) 0.0176(12) -0.0003(9) 0.0019(9) 0.0096(9)
C2 0.0161(11) 0.0182(11) 0.0191(12) 0.0013(9) 0.0012(9) 0.0077(9)
C3 0.0149(10) 0.0195(11) 0.0159(11) 0.0019(9) 0.0020(8) 0.0066(9)
C4 0.0165(11) 0.0213(12) 0.0124(11) 0.0023(9) 0.0025(8) 0.0078(9)
C5 0.0241(12) 0.0314(13) 0.0164(12) 0.0032(10) 0.0031(10) 0.0143(11)
C6 0.0245(13) 0.0352(14) 0.0119(11) 0.0008(10) 0.0028(9) 0.0122(11)
C7 0.0151(11) 0.0248(12) 0.0167(12) -0.0037(9) 0.0043(9) 0.0056(9)
C8 0.0198(12) 0.0293(13) 0.0184(12) -0.0074(10) 0.0053(10) 0.0066(10)
C9 0.0207(12) 0.0217(12) 0.0265(14) -0.0080(10) 0.0099(10) 0.0046(10)
C10 0.0166(11) 0.0162(11) 0.0278(14) -0.0045(10) 0.0090(10) 0.0043(9)
C11 0.0239(12) 0.0164(12) 0.0418(16) -0.0013(11) 0.0124(11) 0.0101(10)
C12 0.0302(14) 0.0213(13) 0.0397(16) 0.0061(11) 0.0099(12) 0.0159(11)
C13 0.0303(13) 0.0221(12) 0.0273(13) 0.0059(10) 0.0081(11) 0.0157(11)
C14 0.0141(10) 0.0158(11) 0.0210(12) -0.0004(9) 0.0069(9) 0.0040(9)
C15 0.0130(10) 0.0171(11) 0.0188(12) -0.0012(9) 0.0050(9) 0.0049(9)
C16 0.0300(13) 0.0344(14) 0.0199(12) -0.0007(11) 0.0026(10) 0.0225(12)
C17 0.0303(13) 0.0251(13) 0.0220(13) 0.0046(10) 0.0035(10) 0.0172(11)

loop_
_atom_type_symbol
_atom_type_description
_atom_type_scat_dispersion_real
_atom_type_scat_dispersion_imag
_atom_type_scat_source
C C 0.0181 0.0091 'International Tables Vol C Tables 4.2.6.8 and 6.1.1.4'
H H 0.0000 0.0000 'International Tables Vol C Tables 4.2.6.8 and 6.1.1.4'
N N 0.0311 0.0180 'International Tables Vol C Tables 4.2.6.8 and 6.1.1.4'
O O 0.0492 0.0322 'International Tables Vol C Tables 4.2.6.8 and 6.1.1.4'
La La -1.4094 9.0376 'International Tables Vol C Tables 4.2.6.8 and 6.1.1.4'

loop_
_geom_angle_atom_site_label_1
_geom_angle_atom_site_label_2
_geom_angle_atom_site_label_3
_geom_angle
O1 La1 O2 86.49(6)
O1 La1 O5 153.67(7)
O2 La1 O5 76.60(6)
O1 La1 O11 77.62(7)
O2 La1 O11 111.31(6)
O5 La1 O11 127.22(6)
O1 La1 O8 86.75(7)
O2 La1 O8 64.74(6)
O5 La1 O8 67.89(6)
O11 La1 O8 164.19(7)
O1 La1 N5 84.35(6)
O2 La1 N5 170.64(7)
O5 La1 N5 111.25(6)
O11 La1 N5 68.55(6)
O8 La1 N5 112.68(6)
O1 La1 O9 65.76(6)
O2 La1 O9 64.56(6)
O5 La1 O9 121.85(5)
O11 La1 O9 47.85(6)
O8 La1 O9 122.90(6)
N5 La1 O9 112.97(6)
O1 La1 O3 128.94(6)
O2 La1 O3 116.61(6)
O5 La1 O3 48.03(5)
O11 La1 O3 125.12(6)
O8 La1 O3 67.19(6)
N5 La1 O3 68.37(6)
O9 La1 O3 164.59(6)
O1 La1 N4 135.56(7)
O2 La1 N4 127.82(6)
O5 La1 N4 70.19(6)
O11 La1 N4 64.67(6)
O8 La1 N4 130.49(6)
N5 La1 N4 61.09(6)
O9 La1 N4 101.12(6)
O3 La1 N4 65.50(6)
O1 La1 N1 131.50(6)
O2 La1 N1 69.81(6)
O5 La1 N1 60.78(6)
O11 La1 N1 73.13(6)
O8 La1 N1 116.98(6)
N5 La1 N1 118.12(6)
O9 La1 N1 65.88(6)
O3 La1 N1 99.55(6)
N4 La1 N1 59.14(6)
O1 La1 O6 64.31(6)
O2 La1 O6 104.35(6)
O5 La1 O6 100.23(6)
O11 La1 O6 125.21(6)
O8 La1 O6 46.87(6)
N5 La1 O6 69.81(6)
O9 La1 O6 129.38(6)
O3 La1 O6 65.96(6)
N4 La1 O6 120.06(6)
N1 La1 O6 160.75(6)
La1 O1 H222 121(2)
La1 O1 H111 129(3)
H222 O1 H111 108(4)
La1 O2 H444 120(3)
La1 O2 H333 111(3)
H444 O2 H333 105(4)
N6 O3 La1 94.86(13)
N6 O5 La1 98.65(13)
N7 O6 La1 94.93(14)
N7 O8 La1 100.98(14)
N8 O9 La1 95.89(14)
N8 O11 La1 99.24(15)
C3 N1 N2 118.6(2)
C3 N1 La1 119.87(15)
N2 N1 La1 118.06(14)
C1 N2 N1 119.5(2)
C2 N3 C3 116.2(2)
C4 N4 C15 118.4(2)
C4 N4 La1 121.60(15)
C15 N4 La1 119.61(16)
C13 N5 C14 118.1(2)
C13 N5 La1 120.69(17)
C14 N5 La1 121.09(16)
O4 N6 O3 122.0(2)
O4 N6 O5 120.8(2)
O3 N6 O5 117.3(2)
O7 N7 O6 121.9(2)
O7 N7 O8 120.9(2)
O6 N7 O8 117.2(2)
O10 N8 O11 122.1(2)
O10 N8 O9 121.4(2)
O11 N8 O9 116.4(2)
N2 C1 C2 120.1(2)
N2 C1 C16 117.8(2)
C2 C1 C16 122.1(2)
N3 C2 C1 120.2(2)
N3 C2 C17 119.0(2)
C1 C2 C17 120.8(2)
N1 C3 N3 125.4(2)
N1 C3 C4 117.3(2)
N3 C3 C4 117.3(2)
N4 C4 C5 122.7(2)
N4 C4 C3 117.0(2)
C5 C4 C3 120.2(2)
C6 C5 C4 118.9(2)
C6 C5 H5 120.6
C4 C5 H5 120.6
C5 C6 C7 119.9(2)
C5 C6 H6 120.1
C7 C6 H6 120.1
C6 C7 C15 117.6(2)
C6 C7 C8 122.5(2)
C15 C7 C8 119.8(2)
C9 C8 C7 121.0(2)
C9 C8 H8 119.5
C7 C8 H8 119.5
C8 C9 C10 121.2(2)
C8 C9 H9 119.4
C10 C9 H9 119.4
C11 C10 C14 118.3(3)
C11 C10 C9 122.5(2)
C14 C10 C9 119.2(2)
C12 C11 C10 119.7(2)
C12 C11 H11 120.2
C10 C11 H11 120.2
C11 C12 C13 118.5(3)
C11 C12 H12 120.8
C13 C12 H12 120.8
N5 C13 C12 123.9(3)
N5 C13 H13 118.1
C12 C13 H13 118.1
N5 C14 C10 121.6(2)
N5 C14 C15 118.8(2)
C10 C14 C15 119.6(2)
N4 C15 C7 122.3(2)
N4 C15 C14 118.6(2)
C7 C15 C14 119.0(2)
C1 C16 H16A 109.5
C1 C16 H16B 109.5
H16A C16 H16B 109.5
C1 C16 H16C 109.5
H16A C16 H16C 109.5
H16B C16 H16C 109.5
C2 C17 H17A 109.5
C2 C17 H17B 109.5
H17A C17 H17B 109.5
C2 C17 H17C 109.5
H17A C17 H17C 109.5
H17B C17 H17C 109.5

loop_
_geom_bond_atom_site_label_1
_geom_bond_atom_site_label_2
_geom_bond_distance
La1 O1 2.530(2)
La1 O2 2.5400(18)
La1 O5 2.6185(18)
La1 O11 2.6294(19)
La1 O8 2.6474(19)
La1 N5 2.681(2)
La1 O9 2.6930(18)
La1 O3 2.7008(18)
La1 N4 2.728(2)
La1 N1 2.757(2)
La1 O6 2.778(2)
O1 H222 0.883(19)
O1 H111 0.886(19)
O2 H444 0.883(19)
O2 H333 0.896(14)
O3 N6 1.265(3)
O4 N6 1.225(3)
O5 N6 1.271(3)
O6 N7 1.261(3)
O7 N7 1.222(3)
O8 N7 1.271(3)
O9 N8 1.275(3)
O10 N8 1.214(3)
O11 N8 1.265(3)
N1 C3 1.325(3)
N1 N2 1.351(3)
N2 C1 1.321(3)
N3 C2 1.325(3)
N3 C3 1.346(3)
N4 C4 1.337(3)
N4 C15 1.358(3)
N5 C13 1.330(3)
N5 C14 1.364(3)
C1 C2 1.426(3)
C1 C16 1.497(3)
C2 C17 1.490(3)
C3 C4 1.487(3)
C4 C5 1.410(3)
C5 C6 1.371(4)
C5 H5 0.9500
C6 C7 1.406(4)
C6 H6 0.9500
C7 C15 1.417(3)
C7 C8 1.435(4)
C8 C9 1.343(4)
C8 H8 0.9500
C9 C10 1.441(4)
C9 H9 0.9500
C10 C11 1.401(4)
C10 C14 1.418(3)
C11 C12 1.371(4)
C11 H11 0.9500
C12 C13 1.402(4)
C12 H12 0.9500
C13 H13 0.9500
C14 C15 1.442(4)
C16 H16A 0.9800
C16 H16B 0.9800
C16 H16C 0.9800
C17 H17A 0.9800
C17 H17B 0.9800
C17 H17C 0.9800

loop_
_geom_torsion_atom_site_label_1
_geom_torsion_atom_site_label_2
_geom_torsion_atom_site_label_3
_geom_torsion_atom_site_label_4
_geom_torsion
O1 La1 O3 N6 151.58(13)
O2 La1 O3 N6 43.10(15)
O5 La1 O3 N6 6.18(12)
O11 La1 O3 N6 -105.04(14)
O8 La1 O3 N6 86.34(14)
N5 La1 O3 N6 -145.59(15)
O9 La1 O3 N6 -47.5(3)
N4 La1 O3 N6 -78.59(14)
N1 La1 O3 N6 -29.01(14)
O6 La1 O3 N6 137.69(15)
O1 La1 O5 N6 -101.26(17)
O2 La1 O5 N6 -152.70(15)
O11 La1 O5 N6 100.56(14)
O8 La1 O5 N6 -84.82(14)
N5 La1 O5 N6 21.95(15)
O9 La1 O5 N6 159.21(13)
O3 La1 O5 N6 -6.20(12)
N4 La1 O5 N6 68.21(14)
N1 La1 O5 N6 133.17(15)
O6 La1 O5 N6 -50.22(14)
O1 La1 O6 N7 112.59(16)
O2 La1 O6 N7 33.73(15)
O5 La1 O6 N7 -44.91(15)
O11 La1 O6 N7 163.49(13)
O8 La1 O6 N7 1.22(13)
N5 La1 O6 N7 -153.93(16)
O9 La1 O6 N7 102.41(15)
O3 La1 O6 N7 -79.36(14)
N4 La1 O6 N7 -117.84(14)
N1 La1 O6 N7 -35.9(3)
O1 La1 O8 N7 -58.42(15)
O2 La1 O8 N7 -146.07(17)
O5 La1 O8 N7 128.80(16)
O11 La1 O8 N7 -67.1(3)
N5 La1 O8 N7 24.08(17)
O9 La1 O8 N7 -116.65(14)
O3 La1 O8 N7 76.56(15)
N4 La1 O8 N7 94.67(16)
N1 La1 O8 N7 165.87(14)
O6 La1 O8 N7 -1.23(13)
O1 La1 O9 N8 99.73(15)
O2 La1 O9 N8 -162.23(16)
O5 La1 O9 N8 -108.94(15)
O11 La1 O9 N8 4.53(14)
O8 La1 O9 N8 168.29(13)
N5 La1 O9 N8 27.67(16)
O3 La1 O9 N8 -64.1(3)
N4 La1 O9 N8 -35.47(15)
N1 La1 O9 N8 -84.11(15)
O6 La1 O9 N8 109.79(15)
O1 La1 O11 N8 -72.99(16)
O2 La1 O11 N8 8.22(17)
O5 La1 O11 N8 97.29(16)
O8 La1 O11 N8 -64.1(3)
N5 La1 O11 N8 -161.73(17)
O9 La1 O11 N8 -4.60(14)
O3 La1 O11 N8 157.78(14)
N4 La1 O11 N8 131.14(17)
N1 La1 O11 N8 67.86(16)
O6 La1 O11 N8 -118.71(15)
O1 La1 N1 C3 145.32(17)
O2 La1 N1 C3 -149.04(19)
O5 La1 N1 C3 -63.47(17)
O11 La1 N1 C3 89.89(18)
O8 La1 N1 C3 -103.25(18)
N5 La1 N1 C3 36.4(2)
O9 La1 N1 C3 140.65(19)
O3 La1 N1 C3 -34.07(18)
N4 La1 N1 C3 19.74(16)
O6 La1 N1 C3 -73.6(3)
O1 La1 N1 N2 -55.9(2)
O2 La1 N1 N2 9.79(16)
O5 La1 N1 N2 95.35(17)
O11 La1 N1 N2 -111.28(17)
O8 La1 N1 N2 55.57(18)
N5 La1 N1 N2 -164.75(15)
O9 La1 N1 N2 -60.53(16)
O3 La1 N1 N2 124.76(16)
N4 La1 N1 N2 178.57(19)
O6 La1 N1 N2 85.2(2)
C3 N1 N2 C1 0.2(3)
La1 N1 N2 C1 -158.85(17)
O1 La1 N4 C4 -135.55(16)
O2 La1 N4 C4 -2.6(2)
O5 La1 N4 C4 51.10(17)
O11 La1 N4 C4 -100.77(18)
O8 La1 N4 C4 84.64(18)
N5 La1 N4 C4 -179.19(19)
O9 La1 N4 C4 -68.95(18)
O3 La1 N4 C4 103.00(18)
N1 La1 N4 C4 -16.00(16)
O6 La1 N4 C4 141.64(16)
O1 La1 N4 C15 51.43(19)
O2 La1 N4 C15 -175.66(15)
O5 La1 N4 C15 -121.92(17)
O11 La1 N4 C15 86.21(17)
O8 La1 N4 C15 -88.38(17)
N5 La1 N4 C15 7.79(15)
O9 La1 N4 C15 118.03(16)
O3 La1 N4 C15 -70.02(16)
N1 La1 N4 C15 170.98(18)
O6 La1 N4 C15 -31.38(18)
O1 La1 N5 C13 27.1(2)
O2 La1 N5 C13 15.1(5)
O5 La1 N5 C13 -131.01(19)
O11 La1 N5 C13 106.0(2)
O8 La1 N5 C13 -57.0(2)
O9 La1 N5 C13 87.8(2)
O3 La1 N5 C13 -108.8(2)
N4 La1 N5 C13 178.1(2)
N1 La1 N5 C13 161.70(18)
O6 La1 N5 C13 -37.57(19)
O1 La1 N5 C14 -157.43(18)
O2 La1 N5 C14 -169.5(3)
O5 La1 N5 C14 44.46(19)
O11 La1 N5 C14 -78.53(18)
O8 La1 N5 C14 118.49(17)
O9 La1 N5 C14 -96.77(17)
O3 La1 N5 C14 66.63(17)
N4 La1 N5 C14 -6.48(16)
N1 La1 N5 C14 -22.8(2)
O6 La1 N5 C14 137.90(19)
La1 O3 N6 O4 168.2(2)
La1 O3 N6 O5 -10.7(2)
La1 O5 N6 O4 -167.8(2)
La1 O5 N6 O3 11.1(2)
La1 O6 N7 O7 178.1(2)
La1 O6 N7 O8 -2.1(2)
La1 O8 N7 O7 -177.9(2)
La1 O8 N7 O6 2.2(2)
La1 O11 N8 O10 -170.7(3)
La1 O11 N8 O9 8.1(2)
La1 O9 N8 O10 171.0(3)
La1 O9 N8 O11 -7.8(2)
N1 N2 C1 C2 0.8(3)
N1 N2 C1 C16 -180.0(2)
C3 N3 C2 C1 1.1(3)
C3 N3 C2 C17 -179.2(2)
N2 C1 C2 N3 -1.5(4)
C16 C1 C2 N3 179.3(2)
N2 C1 C2 C17 178.8(2)
C16 C1 C2 C17 -0.5(4)
N2 N1 C3 N3 -0.6(4)
La1 N1 C3 N3 158.06(18)
N2 N1 C3 C4 178.6(2)
La1 N1 C3 C4 -22.6(3)
C2 N3 C3 N1 0.0(4)
C2 N3 C3 C4 -179.3(2)
C15 N4 C4 C5 3.5(3)
La1 N4 C4 C5 -169.57(18)
C15 N4 C4 C3 -174.6(2)
La1 N4 C4 C3 12.3(3)
N1 C3 C4 N4 7.0(3)
N3 C3 C4 N4 -173.6(2)
N1 C3 C4 C5 -171.1(2)
N3 C3 C4 C5 8.2(3)
N4 C4 C5 C6 -2.3(4)
C3 C4 C5 C6 175.8(2)
C4 C5 C6 C7 -1.1(4)
C5 C6 C7 C15 3.0(4)
C5 C6 C7 C8 -177.2(2)
C6 C7 C8 C9 179.2(2)
C15 C7 C8 C9 -1.0(4)
C7 C8 C9 C10 1.4(4)
C8 C9 C10 C11 178.9(2)
C8 C9 C10 C14 0.2(4)
C14 C10 C11 C12 0.3(4)
C9 C10 C11 C12 -178.4(2)
C10 C11 C12 C13 -0.1(4)
C14 N5 C13 C12 -0.1(4)
La1 N5 C13 C12 175.5(2)
C11 C12 C13 N5 0.0(4)
C13 N5 C14 C10 0.3(3)
La1 N5 C14 C10 -175.33(17)
C13 N5 C14 C15 -179.3(2)
La1 N5 C14 C15 5.1(3)
C11 C10 C14 N5 -0.4(4)
C9 C10 C14 N5 178.4(2)
C11 C10 C14 C15 179.2(2)
C9 C10 C14 C15 -2.1(3)
C4 N4 C15 C7 -1.4(3)
La1 N4 C15 C7 171.80(17)
C4 N4 C15 C14 177.9(2)
La1 N4 C15 C14 -8.9(3)
C6 C7 C15 N4 -1.8(3)
C8 C7 C15 N4 178.4(2)
C6 C7 C15 C14 178.9(2)
C8 C7 C15 C14 -0.9(3)
N5 C14 C15 N4 2.6(3)
C10 C14 C15 N4 -176.9(2)
N5 C14 C15 C7 -178.0(2)
C10 C14 C15 C7 2.4(3)
